data_4081849
loop_
_publ_author_name
'Prokofjevs, Aleksandrs'
'Jermaks, Janis'
'Borovika, Alina'
'Kampf, Jeff W.'
'Vedejs, Edwin'

_publ_section_title
;
 Electrophilic C--H Borylation and Related Reactions of B--H Boron Cations
;
_journal_issue 22
_journal_name_full Organometallics
_journal_page_first 6701
_journal_paper_doi 10.1021/om400651p
_journal_volume 32
_journal_year 2013
_chemical_formula_moiety 'C9 H14 B N, C H B11 Cl11'
_chemical_formula_sum 'C10 H14 B12 Cl11 N'
_chemical_formula_weight 667.89
_chemical_name_systematic
;
 ?
;
_space_group_IT_number 55
_symmetry_cell_setting orthorhombic
_symmetry_space_group_name_Hall '-P 2 2ab'
_symmetry_space_group_name_H-M 'P b a m'
_atom_sites_solution_hydrogens geom
_atom_sites_solution_primary direct
_atom_sites_solution_secondary difmap
_audit_creation_method SHELXL-97
_cell_angle_alpha 90.00
_cell_angle_beta 90.00
_cell_angle_gamma 90.00
_cell_formula_units_Z 4
_cell_length_a 14.1671(3)
_cell_length_b 20.0121(5)
_cell_length_c 9.5338(2)
_cell_measurement_reflns_used 9701
_cell_measurement_temperature 85(2)
_cell_measurement_theta_max 35.39
_cell_measurement_theta_min 1.84
_cell_volume 2702.96(11)
_computing_cell_refinement 'Bruker SMART'
_computing_data_collection 'Bruker SMART-APEX'
_computing_data_reduction 'Bruker SAINT'
_computing_molecular_graphics 'Bruker SHELXTL'
_computing_publication_material 'Bruker SHELXTL'
_computing_structure_refinement 'SHELXL-97 (Sheldrick, 1997)'
_computing_structure_solution 'SHELXS-97 (Sheldrick, 1990)'
_diffrn_ambient_temperature 85(2)
_diffrn_measured_fraction_theta_full 0.999
_diffrn_measured_fraction_theta_max 0.999
_diffrn_measurement_device_type 'CCD area detector'
_diffrn_measurement_method 'phi and omega scans'
_diffrn_radiation_monochromator graphite
_diffrn_radiation_source 'fine-focus sealed tube'
_diffrn_radiation_type MoK\a
_diffrn_radiation_wavelength 0.71073
_diffrn_reflns_av_R_equivalents 0.0574
_diffrn_reflns_av_sigmaI/netI 0.0216
_diffrn_reflns_limit_h_max 23
_diffrn_reflns_limit_h_min -23
_diffrn_reflns_limit_k_max 33
_diffrn_reflns_limit_k_min -33
_diffrn_reflns_limit_l_max 15
_diffrn_reflns_limit_l_min -15
_diffrn_reflns_number 151618
_diffrn_reflns_theta_full 36.38
_diffrn_reflns_theta_max 36.38
_diffrn_reflns_theta_min 1.76
_exptl_absorpt_coefficient_mu 1.137
_exptl_absorpt_correction_T_max 0.8130
_exptl_absorpt_correction_T_min 0.7800
_exptl_absorpt_correction_type multi-scan
_exptl_absorpt_process_details
;
  Blessing, R. Acta Cryst. (1995) A51 33-38.
  Sheldrick, G.  SADABS (Version 2008/1) Bruker AXS area
  detector absorption and other corrections, University of
  Gottingen, Germany 2008.
;
_exptl_crystal_colour colorless
_exptl_crystal_density_diffrn 1.641
_exptl_crystal_density_method 'not measured'
_exptl_crystal_description plate
_exptl_crystal_F_000 1312
_exptl_crystal_size_max 0.23
_exptl_crystal_size_mid 0.19
_exptl_crystal_size_min 0.19
_refine_diff_density_max 0.816
_refine_diff_density_min -0.367
_refine_diff_density_rms 0.095
_refine_ls_extinction_method none
_refine_ls_goodness_of_fit_ref 1.039
_refine_ls_hydrogen_treatment mixed
_refine_ls_matrix_type full
_refine_ls_number_parameters 219
_refine_ls_number_reflns 6882
_refine_ls_number_restraints 86
_refine_ls_restrained_S_all 1.034
_refine_ls_R_factor_all 0.0570
_refine_ls_R_factor_gt 0.0398
_refine_ls_shift/su_max 0.002
_refine_ls_shift/su_mean 0.000
_refine_ls_structure_factor_coef Fsqd
_refine_ls_weighting_details 'calc w=1/[\s^2^(Fo^2^)+(0.0478P)^2^+1.3578P] where P=(Fo^2^+2Fc^2^)/3'
_refine_ls_weighting_scheme calc
_refine_ls_wR_factor_gt 0.0923
_refine_ls_wR_factor_ref 0.1005
_reflns_number_gt 5395
_reflns_number_total 6882
_reflns_threshold_expression >2sigma(I)
_cod_data_source_file om400651p_si_001.cif
_cod_data_source_block ap3149a
_cod_depositor_comments
;
The following automatic conversions were performed:

'_symmetry_cell_setting' value 'Orthorhombic' changed to
'orthorhombic' according to
/home/saulius/struct/CIF-dictionaries/cif_core.dic dictionary named
'cif_core.dic' version 2.4.2 from 2011-04-26.

Automatic conversion script
Id: cif_fix_values 1891 2012-01-12 08:04:46Z andrius 
;
_cod_original_sg_symbol_H-M Pbam
_cod_database_code 4081849

loop_
_symmetry_equiv_pos_as_xyz
'x, y, z'
'-x, -y, z'
'-x+1/2, y+1/2, -z'
'x+1/2, -y+1/2, -z'
'-x, -y, -z'
'x, y, -z'
'x-1/2, -y-1/2, z'
'-x-1/2, y-1/2, z'

loop_
_atom_site_label
_atom_site_type_symbol
_atom_site_fract_x
_atom_site_fract_y
_atom_site_fract_z
_atom_site_U_iso_or_equiv
_atom_site_adp_type
_atom_site_occupancy
_atom_site_symmetry_multiplicity
_atom_site_calc_flag
_atom_site_refinement_flags
_atom_site_disorder_assembly
_atom_site_disorder_group
N1 N 0.16144(8) 0.39188(6) 0.5111(2) 0.0168(3) Uani 0.50 1 d PU A -1
C1 C 0.10040(11) 0.33091(7) 0.5006(8) 0.0266(3) Uani 0.50 1 d S A -1
H1A H 0.0528 0.3318 0.5751 0.040 Uiso 0.50 1 calc PR A -1
H1B H 0.1396 0.2908 0.5107 0.040 Uiso 0.50 1 calc PR A -1
H1C H 0.0690 0.3302 0.4090 0.040 Uiso 0.50 1 calc PR A -1
C2 C 0.10209(10) 0.45388(7) 0.4936(6) 0.0255(3) Uani 0.50 1 d P A -1
H2A H 0.0778 0.4559 0.3974 0.038 Uiso 0.50 1 calc PR A -1
H2B H 0.1408 0.4935 0.5123 0.038 Uiso 0.50 1 calc PR A -1
H2C H 0.0491 0.4526 0.5596 0.038 Uiso 0.50 1 calc PR A -1
B1 B 0.23587(18) 0.39280(12) 0.3881(2) 0.0260(5) Uani 0.50 1 d PU A -1
H1 H 0.2236 0.3891 0.2905 0.031 Uiso 0.50 1 calc PR A -1
C3 C 0.33002(13) 0.40079(9) 0.45748(19) 0.0222(3) Uani 0.50 1 d PU A -1
C4 C 0.42211(15) 0.40569(11) 0.4014(3) 0.0359(5) Uani 0.50 1 d PDU A -1
H4 H 0.4322 0.4038 0.3030 0.043 Uiso 0.50 1 calc PR A -1
C5 C 0.49657(12) 0.41327(9) 0.4918(6) 0.0395(5) Uani 0.50 1 d PDU A -1
H5 H 0.5591 0.4148 0.4560 0.047 Uiso 0.50 1 calc PR A -1
C6 C 0.48096(14) 0.41875(11) 0.6372(3) 0.0372(5) Uani 0.50 1 d PDU A -1
H6 H 0.5333 0.4255 0.6978 0.045 Uiso 0.50 1 calc PR A -1
C7 C 0.39062(13) 0.41456(9) 0.6944(2) 0.0260(4) Uani 0.50 1 d PDU A -1
H7 H 0.3803 0.4186 0.7925 0.031 Uiso 0.50 1 calc PR A -1
C8 C 0.31648(12) 0.40417(8) 0.6020(2) 0.0190(3) Uani 0.50 1 d PDU A -1
C9 C 0.21552(13) 0.39452(11) 0.6442(2) 0.0208(4) Uani 0.50 1 d PU A -1
H9A H 0.2079 0.3524 0.6976 0.025 Uiso 0.50 1 calc PR A -1
H9B H 0.1937 0.4322 0.7033 0.025 Uiso 0.50 1 calc PR A -1
C10 C 0.38017(8) 0.19661(5) 0.0000 0.0176(2) Uani 1 2 d S . .
H10 H 0.4359(12) 0.2229(9) 0.0000 0.025(4) Uiso 1 2 d S . .
Cl1 Cl 0.27484(3) 0.328139(14) 0.0000 0.02609(7) Uani 1 2 d S . .
Cl2 Cl 0.100419(16) 0.222582(11) 0.19096(2) 0.02554(5) Uani 1 1 d . . .
Cl3 Cl 0.07932(2) 0.064034(17) 0.0000 0.02772(7) Uani 1 2 d S . .
Cl4 Cl 0.31267(2) -0.017309(13) 0.0000 0.02309(6) Uani 1 2 d S . .
Cl5 Cl 0.479242(15) 0.094642(11) 0.18365(2) 0.02501(4) Uani 1 1 d . . .
Cl6 Cl 0.352794(17) 0.238449(11) 0.30394(2) 0.02538(5) Uani 1 1 d . . .
Cl7 Cl 0.233562(17) 0.074046(11) 0.31242(2) 0.02537(5) Uani 1 1 d . . .
B2 B 0.27622(10) 0.23996(6) 0.0000 0.0183(2) Uani 1 2 d S . .
B3 B 0.19606(6) 0.18809(4) 0.09408(10) 0.01799(17) Uani 1 1 d . . .
B4 B 0.18556(9) 0.11069(6) 0.0000 0.0182(2) Uani 1 2 d S . .
B5 B 0.29907(9) 0.07060(6) 0.0000 0.0162(2) Uani 1 2 d S . .
B6 B 0.37810(6) 0.12333(4) 0.09330(10) 0.01765(17) Uani 1 1 d . . .
B7 B 0.31521(7) 0.19549(4) 0.15206(10) 0.01797(17) Uani 1 1 d . . .
B8 B 0.26003(6) 0.11555(4) 0.15214(10) 0.01772(16) Uani 1 1 d . . .

loop_
_atom_site_aniso_label
_atom_site_aniso_U_11
_atom_site_aniso_U_22
_atom_site_aniso_U_33
_atom_site_aniso_U_23
_atom_site_aniso_U_13
_atom_site_aniso_U_12
N1 0.0207(4) 0.0198(4) 0.0100(6) -0.0018(6) 0.0012(6) 0.0018(4)
C1 0.0323(6) 0.0190(5) 0.0286(6) -0.009(2) 0.011(2) -0.0033(5)
C2 0.0268(6) 0.0195(5) 0.0303(9) 0.0033(17) -0.0036(18) 0.0022(4)
B1 0.0360(10) 0.0234(8) 0.0185(8) -0.0035(7) 0.0017(8) 0.0030(8)
C3 0.0237(7) 0.0191(6) 0.0239(7) -0.0007(5) 0.0046(6) 0.0008(6)
C4 0.0316(8) 0.0304(9) 0.0458(11) -0.0039(9) 0.0172(8) -0.0004(8)
C5 0.0231(6) 0.0389(8) 0.0566(13) 0.001(2) 0.0149(16) -0.0008(6)
C6 0.0217(8) 0.0311(9) 0.0586(13) 0.0110(10) -0.0047(9) -0.0035(7)
C7 0.0223(7) 0.0222(7) 0.0335(9) 0.0061(7) -0.0057(7) -0.0035(6)
C8 0.0197(6) 0.0141(6) 0.0231(7) 0.0018(6) 0.0025(6) 0.0015(5)
C9 0.0191(7) 0.0262(8) 0.0171(8) 0.0000(6) -0.0025(6) -0.0012(6)
C10 0.0178(4) 0.0142(4) 0.0208(5) 0.000 0.000 -0.0017(4)
Cl1 0.03832(15) 0.01165(10) 0.02831(14) 0.000 0.000 0.00295(10)
Cl2 0.02385(8) 0.02607(9) 0.02672(10) -0.00280(8) 0.00551(8) 0.00766(7)
Cl3 0.01935(11) 0.02557(13) 0.03823(17) 0.000 0.000 -0.00662(10)
Cl4 0.02823(13) 0.01135(9) 0.02971(14) 0.000 0.000 0.00092(9)
Cl5 0.02175(8) 0.02455(9) 0.02873(10) 0.00056(8) -0.00744(7) 0.00446(7)
Cl6 0.03116(10) 0.02273(8) 0.02223(9) -0.00679(7) -0.00440(8) 0.00005(8)
Cl7 0.02775(9) 0.02643(9) 0.02194(9) 0.00839(7) 0.00448(7) 0.00230(8)
B2 0.0232(5) 0.0129(4) 0.0188(5) 0.000 0.000 0.0022(4)
B3 0.0185(3) 0.0158(3) 0.0197(4) -0.0009(3) 0.0014(3) 0.0024(3)
B4 0.0176(5) 0.0164(5) 0.0206(5) 0.000 0.000 -0.0018(4)
B5 0.0176(5) 0.0118(4) 0.0193(5) 0.000 0.000 0.0006(4)
B6 0.0185(3) 0.0149(3) 0.0196(4) 0.0002(3) -0.0020(3) 0.0009(3)
B7 0.0205(3) 0.0151(3) 0.0183(4) -0.0014(3) -0.0004(3) 0.0008(3)
B8 0.0201(3) 0.0152(3) 0.0178(3) 0.0016(3) 0.0019(3) 0.0004(3)

loop_
_atom_type_symbol
_atom_type_description
_atom_type_scat_dispersion_real
_atom_type_scat_dispersion_imag
_atom_type_scat_source
C C 0.0033 0.0016 'International Tables Vol C Tables 4.2.6.8 and 6.1.1.4'
H H 0.0000 0.0000 'International Tables Vol C Tables 4.2.6.8 and 6.1.1.4'
B B 0.0013 0.0007 'International Tables Vol C Tables 4.2.6.8 and 6.1.1.4'
N N 0.0061 0.0033 'International Tables Vol C Tables 4.2.6.8 and 6.1.1.4'
Cl Cl 0.1484 0.1585 'International Tables Vol C Tables 4.2.6.8 and 6.1.1.4'

loop_
_geom_angle_atom_site_label_1
_geom_angle_atom_site_label_2
_geom_angle_atom_site_label_3
_geom_angle
_geom_angle_site_symmetry_1
_geom_angle_site_symmetry_3
C9 N1 C1 112.6(3) . .
C9 N1 C2 110.7(2) . .
C1 N1 C2 109.92(12) . .
C9 N1 B1 106.87(14) . .
C1 N1 B1 110.2(3) . .
C2 N1 B1 106.3(2) . .
C3 B1 N1 105.59(16) . .
C8 C3 C4 119.85(19) . .
C8 C3 B1 108.62(17) . .
C4 C3 B1 131.53(19) . .
C5 C4 C3 118.7(3) . .
C4 C5 C6 120.4(2) . .
C7 C6 C5 121.7(2) . .
C8 C7 C6 117.1(2) . .
C7 C8 C3 122.11(17) . .
C7 C8 C9 124.85(18) . .
C3 C8 C9 113.03(17) . .
N1 C9 C8 105.52(15) . .
B2 C10 B6 114.78(7) . 6
B2 C10 B6 114.78(7) . .
B6 C10 B6 62.46(7) 6 .
B2 C10 B7 62.93(5) . 6
B6 C10 B7 62.73(5) 6 6
B6 C10 B7 114.66(7) . 6
B2 C10 B7 62.93(5) . .
B6 C10 B7 114.66(7) 6 .
B6 C10 B7 62.74(5) . .
B7 C10 B7 115.16(9) 6 .
C10 B2 Cl1 121.13(9) . .
C10 B2 B3 104.69(7) . 6
Cl1 B2 B3 125.15(7) . 6
C10 B2 B3 104.69(7) . .
Cl1 B2 B3 125.15(7) . .
B3 B2 B3 60.49(8) 6 .
C10 B2 B7 58.76(5) . .
Cl1 B2 B7 120.07(5) . .
B3 B2 B7 108.37(8) 6 .
B3 B2 B7 59.91(5) . .
C10 B2 B7 58.76(5) . 6
Cl1 B2 B7 120.07(5) . 6
B3 B2 B7 59.91(5) 6 6
B3 B2 B7 108.37(8) . 6
B7 B2 B7 108.30(9) . 6
Cl2 B3 B2 121.40(6) . .
Cl2 B3 B7 121.87(6) . .
B2 B3 B7 60.26(5) . .
Cl2 B3 B3 121.27(3) . 6
B2 B3 B3 59.76(4) . 6
B7 B3 B3 108.07(4) . 6
Cl2 B3 B4 122.05(7) . .
B2 B3 B4 107.70(6) . .
B7 B3 B4 107.76(7) . .
B3 B3 B4 60.04(4) 6 .
Cl2 B3 B8 122.48(6) . .
B2 B3 B8 107.71(7) . .
B7 B3 B8 59.63(5) . .
B3 B3 B8 107.93(4) 6 .
B4 B3 B8 59.96(5) . .
Cl3 B4 B3 121.67(7) . .
Cl3 B4 B3 121.67(7) . 6
B3 B4 B3 59.92(7) . 6
Cl3 B4 B8 121.85(5) . .
B3 B4 B8 60.09(5) . .
B3 B4 B8 107.93(8) 6 .
Cl3 B4 B8 121.85(5) . 6
B3 B4 B8 107.93(8) . 6
B3 B4 B8 60.09(5) 6 6
B8 B4 B8 107.70(9) . 6
Cl3 B4 B5 121.67(8) . .
B3 B4 B5 108.11(7) . .
B3 B4 B5 108.11(7) 6 .
B8 B4 B5 59.90(5) . .
B8 B4 B5 59.90(5) 6 .
Cl4 B5 B6 121.44(7) . .
Cl4 B5 B6 121.44(7) . 6
B6 B5 B6 60.07(7) . 6
Cl4 B5 B8 122.14(5) . .
B6 B5 B8 59.46(5) . .
B6 B5 B8 107.53(7) 6 .
Cl4 B5 B8 122.14(5) . 6
B6 B5 B8 107.53(7) . 6
B6 B5 B8 59.46(5) 6 6
B8 B5 B8 107.89(9) . 6
Cl4 B5 B4 122.76(8) . .
B6 B5 B4 107.38(7) . .
B6 B5 B4 107.38(7) 6 .
B8 B5 B4 60.02(5) . .
B8 B5 B4 60.02(5) 6 .
C10 B6 Cl5 121.09(6) . .
C10 B6 B8 104.81(7) . .
Cl5 B6 B8 125.64(6) . .
C10 B6 B5 105.00(6) . .
Cl5 B6 B5 124.18(6) . .
B8 B6 B5 60.75(5) . .
C10 B6 B6 58.77(4) . 6
Cl5 B6 B6 119.17(3) . 6
B8 B6 B6 108.47(4) . 6
B5 B6 B6 59.97(4) . 6
C10 B6 B7 58.68(5) . .
Cl5 B6 B7 120.92(6) . .
B8 B6 B7 60.05(5) . .
B5 B6 B7 108.82(7) . .
B6 B6 B7 108.27(4) 6 .
C10 B7 Cl6 121.61(6) . .
C10 B7 B8 104.33(7) . .
Cl6 B7 B8 124.70(6) . .
C10 B7 B3 104.29(7) . .
Cl6 B7 B3 125.47(6) . .
B8 B7 B3 60.64(5) . .
C10 B7 B6 58.58(6) . .
Cl6 B7 B6 120.00(6) . .
B8 B7 B6 59.53(5) . .
B3 B7 B6 107.93(6) . .
C10 B7 B2 58.32(6) . .
Cl6 B7 B2 121.02(6) . .
B8 B7 B2 108.18(7) . .
B3 B7 B2 59.83(6) . .
B6 B7 B2 107.58(7) . .
B6 B8 Cl7 120.81(6) . .
B6 B8 B7 60.41(5) . .
Cl7 B8 B7 120.82(6) . .
B6 B8 B5 59.79(6) . .
Cl7 B8 B5 121.69(6) . .
B7 B8 B5 108.35(7) . .
B6 B8 B4 107.68(7) . .
Cl7 B8 B4 122.99(6) . .
B7 B8 B4 107.83(7) . .
B5 B8 B4 60.07(6) . .
B6 B8 B3 107.90(6) . .
Cl7 B8 B3 122.34(6) . .
B7 B8 B3 59.73(5) . .
B5 B8 B3 108.13(7) . .
B4 B8 B3 59.95(6) . .

loop_
_geom_bond_atom_site_label_1
_geom_bond_atom_site_label_2
_geom_bond_distance
_geom_bond_site_symmetry_2
N1 C9 1.483(3) .
N1 C1 1.4988(18) .
N1 C2 1.5082(18) .
N1 B1 1.577(3) .
B1 C3 1.497(3) .
C3 C8 1.392(3) .
C3 C4 1.413(3) .
C4 C5 1.370(4) .
C5 C6 1.408(6) .
C6 C7 1.394(3) .
C7 C8 1.387(3) .
C8 C9 1.498(3) .
C10 B2 1.7093(18) .
C10 B6 1.7155(13) 6
C10 B6 1.7156(13) .
C10 B7 1.7173(11) 6
C10 B7 1.7173(11) .
Cl1 B2 1.7647(13) .
Cl2 B3 1.7792(9) .
Cl3 B4 1.7712(13) .
Cl4 B5 1.7698(12) .
Cl5 B6 1.7677(9) .
Cl6 B7 1.7663(10) .
Cl7 B8 1.7791(10) .
B2 B3 1.7809(15) 6
B2 B3 1.7809(15) .
B2 B7 1.7885(12) .
B2 B7 1.7886(12) 6
B3 B7 1.7822(13) .
B3 B3 1.7940(19) 6
B3 B4 1.7961(14) .
B3 B8 1.7987(13) .
B4 B3 1.7962(14) 6
B4 B8 1.7963(12) .
B4 B8 1.7963(12) 6
B4 B5 1.7972(18) .
B5 B6 1.7771(14) .
B5 B6 1.7771(14) 6
B5 B8 1.7941(12) .
B5 B8 1.7941(12) 6
B6 B8 1.7711(13) .
B6 B6 1.7790(19) 6
B6 B7 1.7869(13) .
B7 B8 1.7805(13) .
